data_7213499
loop_
_publ_author_name
'Frances Heaney'
'Julie Fenlon'
'Colm O'Mahony'
'Patrick McArdle'
'Desmond Cunningham'

_publ_section_title
;
 Nitrogen-containing heterocycles: 1,3-dipolar cycloaddition of stabilized
 nitrones with alkynes; primary cycloadducts, first and second generation
 rearrangement processes
;
_journal_issue 24
_journal_name_full 'Journal of the Chemical Society, Perkin Transactions 1'
_journal_page_first 3382
_journal_page_last 3392
_journal_paper_doi 10.1039/b106832f
_journal_year 2001
_chemical_formula_sum 'C14 H15 N O8'
_chemical_formula_weight 325.27
_chemical_name_systematic
; 
? 
;
_space_group_IT_number 14
_symmetry_space_group_name_Hall '-P 2yab'
_symmetry_space_group_name_H-M 'P 1 21/a 1'
_atom_sites_solution_hydrogens geom
_atom_sites_solution_primary direct
_atom_sites_solution_secondary difmap
_audit_creation_method SHELXL-97
_cell_angle_alpha 90.00
_cell_angle_beta 107.40(2)
_cell_angle_gamma 90.00
_cell_formula_units_Z 4
_cell_length_a 9.917(2)
_cell_length_b 11.620(3)
_cell_length_c 13.983(4)
_cell_measurement_temperature 293(2)
_cell_volume 1537.6(7)
_computing_structure_refinement 'SHELXL-97 (Sheldrick, 1997)'
_computing_structure_solution 'SHELXS-97 (Sheldrick, 1990)'
_diffrn_ambient_temperature 293(2)
_diffrn_measured_fraction_theta_full 0.999
_diffrn_measured_fraction_theta_max 0.999
_diffrn_radiation_monochromator graphite
_diffrn_radiation_source 'fine-focus sealed tube'
_diffrn_radiation_type MoK\a
_diffrn_radiation_wavelength 0.71069
_diffrn_reflns_av_R_equivalents 0.0150
_diffrn_reflns_av_sigmaI/netI 0.0474
_diffrn_reflns_limit_h_max 10
_diffrn_reflns_limit_h_min 0
_diffrn_reflns_limit_k_max 12
_diffrn_reflns_limit_k_min 0
_diffrn_reflns_limit_l_max 14
_diffrn_reflns_limit_l_min -14
_diffrn_reflns_number 2094
_diffrn_reflns_theta_full 21.97
_diffrn_reflns_theta_max 21.97
_diffrn_reflns_theta_min 2.32
_exptl_absorpt_coefficient_mu 0.117
_exptl_absorpt_correction_T_max 0.9838
_exptl_absorpt_correction_T_min 0.9646
_exptl_crystal_density_diffrn 1.405
_exptl_crystal_density_method 'not measured'
_exptl_crystal_F_000 680
_exptl_crystal_size_max 0.31
_exptl_crystal_size_mid 0.20
_exptl_crystal_size_min 0.14
_refine_diff_density_max 0.137
_refine_diff_density_min -0.188
_refine_diff_density_rms 0.043
_refine_ls_extinction_method none
_refine_ls_goodness_of_fit_ref 1.032
_refine_ls_hydrogen_treatment constr
_refine_ls_matrix_type full
_refine_ls_number_parameters 212
_refine_ls_number_reflns 1880
_refine_ls_number_restraints 0
_refine_ls_restrained_S_all 1.032
_refine_ls_R_factor_all 0.0729
_refine_ls_R_factor_gt 0.0365
_refine_ls_shift/su_max 0.000
_refine_ls_shift/su_mean 0.000
_refine_ls_structure_factor_coef Fsqd
_refine_ls_weighting_details 'calc w=1/[\s^2^(Fo^2^)+(0.0569P)^2^+0.0000P] where P=(Fo^2^+2Fc^2^)/3'
_refine_ls_weighting_scheme calc
_refine_ls_wR_factor_gt 0.0934
_refine_ls_wR_factor_ref 0.1036
_reflns_number_gt 1231
_reflns_number_total 1880
_reflns_threshold_expression >2sigma(I)
_cod_data_source_file b106832fsup1.cif
_cod_data_source_block jf5
_cod_depositor_comments
;
The following automatic conversions were performed:
'_atom_site_symetry_multiplicity' tag replaced with
'_atom_site_symmetry_multiplicity'.

Automatic conversion script
Id: cif_correct_tags 1440 2010-10-19 06:21:57Z saulius 
;
_cod_original_cell_volume 1537.4(7)
_cod_database_code 7213499

loop_
_symmetry_equiv_pos_as_xyz
'x, y, z'
'x+1/2, -y+1/2, z'
'-x, -y, -z'
'-x-1/2, y-1/2, -z'

loop_
_atom_site_label
_atom_site_type_symbol
_atom_site_fract_x
_atom_site_fract_y
_atom_site_fract_z
_atom_site_U_iso_or_equiv
_atom_site_adp_type
_atom_site_occupancy
_atom_site_symmetry_multiplicity
_atom_site_calc_flag
_atom_site_refinement_flags
O8 O 0.01038(19) 0.01773(14) 0.36906(13) 0.0454(5) Uani 1 1 d .
N1 N -0.1041(2) 0.32089(18) 0.16345(15) 0.0383(6) Uani 1 1 d .
O1 O -0.3303(2) 0.07919(18) 0.09242(14) 0.0550(6) Uani 1 1 d .
O6 O 0.25903(19) 0.14637(17) 0.36589(13) 0.0530(6) Uani 1 1 d .
O5 O 0.1765(2) 0.25194(17) 0.47015(14) 0.0566(6) Uani 1 1 d .
O3 O 0.1965(2) 0.45850(17) 0.33601(14) 0.0585(6) Uani 1 1 d .
O4 O 0.0093(2) 0.54097(17) 0.22735(15) 0.0603(6) Uani 1 1 d .
O2 O -0.3124(2) 0.22897(19) 0.00077(14) 0.0665(7) Uani 1 1 d .
O7 O -0.0691(2) -0.04839(17) 0.21190(14) 0.0603(6) Uani 1 1 d .
C1 C -0.1411(3) 0.2075(2) 0.16171(18) 0.0375(7) Uani 1 1 d .
C2 C -0.2663(3) 0.1649(3) 0.08473(19) 0.0463(8) Uani 1 1 d .
C3 C -0.2223(4) 0.3242(3) -0.0108(2) 0.0647(9) Uani 1 1 d .
H3A H -0.2725 0.3705 -0.0682 0.084 Uiso 1 1 calc R
H3B H -0.1382 0.2937 -0.0235 0.084 Uiso 1 1 calc R
C4 C -0.1800(3) 0.3986(2) 0.08101(19) 0.0481(8) Uani 1 1 d .
H4 H -0.1141 0.4576 0.0722 0.063 Uiso 1 1 calc R
C5 C 0.0099(3) 0.3417(2) 0.24615(18) 0.0367(7) Uani 1 1 d .
C6 C 0.0464(2) 0.2378(2) 0.29623(17) 0.0352(7) Uani 1 1 d .
C7 C -0.0479(3) 0.1531(2) 0.24355(17) 0.0352(7) Uani 1 1 d .
C8 C -0.3025(3) 0.4573(3) 0.1051(2) 0.0716(10) Uani 1 1 d .
H8A H -0.3670 0.4002 0.1150 0.100 Uiso 1 1 calc R
H8B H -0.3506 0.5067 0.0506 0.100 Uiso 1 1 calc R
H8C H -0.2674 0.5022 0.1651 0.100 Uiso 1 1 calc R
C9 C 0.0834(3) 0.4514(3) 0.2743(2) 0.0436(7) Uani 1 1 d .
C10 C 0.0801(4) 0.6510(3) 0.2459(3) 0.0873(12) Uani 1 1 d .
H10A H 0.1059 0.6680 0.3162 0.122 Uiso 1 1 calc R
H10B H 0.0178 0.7097 0.2091 0.122 Uiso 1 1 calc R
H10C H 0.1635 0.6482 0.2246 0.122 Uiso 1 1 calc R
C11 C 0.1664(3) 0.2164(2) 0.3880(2) 0.0398(7) Uani 1 1 d .
C12 C 0.3692(3) 0.1009(3) 0.4507(2) 0.0714(10) Uani 1 1 d .
H12A H 0.4333 0.1616 0.4813 0.100 Uiso 1 1 calc R
H12B H 0.4198 0.0415 0.4281 0.100 Uiso 1 1 calc R
H12C H 0.3275 0.0696 0.4987 0.100 Uiso 1 1 calc R
C13 C -0.0405(3) 0.0304(2) 0.27049(19) 0.0394(7) Uani 1 1 d .
C14 C 0.0339(4) -0.0985(3) 0.4069(2) 0.0716(10) Uani 1 1 d .
H14A H -0.0543 -0.1393 0.3893 0.100 Uiso 1 1 calc R
H14B H 0.0734 -0.0968 0.4785 0.100 Uiso 1 1 calc R
H14C H 0.0982 -0.1367 0.3780 0.100 Uiso 1 1 calc R

loop_
_atom_site_aniso_label
_atom_site_aniso_U_11
_atom_site_aniso_U_22
_atom_site_aniso_U_33
_atom_site_aniso_U_23
_atom_site_aniso_U_13
_atom_site_aniso_U_12
O8 0.0587(12) 0.0367(11) 0.0370(11) 0.0036(9) 0.0084(9) 0.0044(9)
N1 0.0330(13) 0.0433(15) 0.0343(13) 0.0072(11) 0.0033(11) 0.0034(11)
O1 0.0454(13) 0.0646(15) 0.0485(12) -0.0049(10) 0.0044(10) -0.0123(11)
O6 0.0372(11) 0.0743(14) 0.0436(11) 0.0111(10) 0.0061(9) 0.0147(11)
O5 0.0610(14) 0.0633(14) 0.0358(11) -0.0068(10) -0.0004(10) -0.0012(11)
O3 0.0556(13) 0.0549(13) 0.0560(13) 0.0005(11) 0.0028(11) -0.0106(12)
O4 0.0697(14) 0.0392(12) 0.0676(14) 0.0033(11) 0.0139(11) 0.0047(12)
O2 0.0574(14) 0.0791(16) 0.0442(13) 0.0129(12) -0.0132(11) -0.0090(12)
O7 0.0778(16) 0.0478(13) 0.0452(12) -0.0110(11) 0.0028(11) -0.0032(12)
C1 0.0345(16) 0.0458(19) 0.0309(15) 0.0020(13) 0.0079(13) -0.0008(14)
C2 0.0404(18) 0.059(2) 0.0326(17) 0.0008(16) 0.0010(14) 0.0044(17)
C3 0.068(2) 0.074(2) 0.0414(18) 0.0144(17) -0.0010(16) -0.0041(19)
C4 0.0391(17) 0.0579(18) 0.0407(17) 0.0173(15) 0.0020(14) 0.0061(15)
C5 0.0322(15) 0.0417(17) 0.0349(15) -0.0019(14) 0.0078(13) 0.0007(14)
C6 0.0301(16) 0.0401(16) 0.0323(14) 0.0008(13) 0.0047(12) 0.0014(13)
C7 0.0356(16) 0.0378(17) 0.0316(15) -0.0004(13) 0.0092(13) 0.0004(13)
C8 0.054(2) 0.078(2) 0.082(2) 0.026(2) 0.0184(18) 0.0220(19)
C9 0.0490(19) 0.0439(19) 0.0394(17) 0.0008(15) 0.0155(15) 0.0036(17)
C10 0.128(3) 0.042(2) 0.085(3) 0.0017(19) 0.021(2) -0.010(2)
C11 0.0347(16) 0.0430(17) 0.0387(17) 0.0024(14) 0.0064(14) -0.0031(15)
C12 0.0440(19) 0.099(3) 0.061(2) 0.026(2) -0.0008(17) 0.0263(18)
C13 0.0339(15) 0.0486(19) 0.0328(16) -0.0014(15) 0.0054(13) -0.0011(14)
C14 0.108(3) 0.0437(19) 0.056(2) 0.0126(16) 0.014(2) 0.0112(19)

loop_
_atom_type_symbol
_atom_type_description
_atom_type_scat_dispersion_real
_atom_type_scat_dispersion_imag
_atom_type_scat_source
C C 0.0033 0.0016 'International Tables Vol C Tables 4.2.6.8 and 6.1.1.4'
H H 0.0000 0.0000 'International Tables Vol C Tables 4.2.6.8 and 6.1.1.4'
N N 0.0061 0.0033 'International Tables Vol C Tables 4.2.6.8 and 6.1.1.4'
O O 0.0106 0.0060 'International Tables Vol C Tables 4.2.6.8 and 6.1.1.4'

loop_
_geom_angle_atom_site_label_1
_geom_angle_atom_site_label_2
_geom_angle_atom_site_label_3
_geom_angle
C13 O8 C14 117.0(2)
C1 N1 C5 109.5(2)
C1 N1 C4 120.2(2)
C5 N1 C4 130.3(2)
C11 O6 C12 115.8(2)
C9 O4 C10 115.9(2)
C2 O2 C3 117.1(2)
N1 C1 C7 108.4(2)
N1 C1 C2 120.2(2)
C7 C1 C2 131.3(3)
O1 C2 O2 118.9(3)
O1 C2 C1 124.6(3)
O2 C2 C1 116.4(3)
O2 C3 C4 111.4(2)
N1 C4 C3 105.2(2)
N1 C4 C8 110.8(2)
C3 C4 C8 114.3(3)
N1 C5 C6 107.2(2)
N1 C5 C9 126.6(2)
C6 C5 C9 126.1(2)
C5 C6 C7 108.2(2)
C5 C6 C11 127.0(2)
C7 C6 C11 124.8(2)
C1 C7 C6 106.7(2)
C1 C7 C13 128.4(2)
C6 C7 C13 124.8(2)
O3 C9 O4 124.3(3)
O3 C9 C5 122.5(3)
O4 C9 C5 113.1(2)
O5 C11 O6 124.7(2)
O5 C11 C6 125.9(3)
O6 C11 C6 109.3(2)
O7 C13 O8 124.2(3)
O7 C13 C7 125.4(2)
O8 C13 C7 110.4(2)

loop_
_geom_bond_atom_site_label_1
_geom_bond_atom_site_label_2
_geom_bond_distance
O8 C13 1.327(3)
O8 C14 1.444(3)
N1 C1 1.366(3)
N1 C5 1.376(3)
N1 C4 1.480(3)
O1 C2 1.203(3)
O6 C11 1.331(3)
O6 C12 1.450(3)
O5 C11 1.196(3)
O3 C9 1.196(3)
O4 C9 1.328(3)
O4 C10 1.444(3)
O2 C2 1.349(3)
O2 C3 1.462(3)
O7 C13 1.204(3)
C1 C7 1.390(3)
C1 C2 1.465(4)
C3 C4 1.500(4)
C4 C8 1.516(4)
C5 C6 1.388(3)
C5 C9 1.463(4)
C6 C7 1.404(3)
C6 C11 1.488(3)
C7 C13 1.471(4)
